data_7125045
loop_
_publ_author_name
'Christopher Braddock, D.'
'Mahtey, Areeb'
'Rzepa, Henry S.'
'White, Andrew J. P.'

_publ_section_title
;
 Stable bromoallene oxides.
;
_journal_issue 75
_journal_name_full 'Chemical communications (Cambridge, England)'
_journal_page_first 11219
_journal_page_last 11222
_journal_paper_doi 10.1039/c6cc06395k
_journal_volume 52
_journal_year 2016
_chemical_formula_moiety 'C23 H31 Br'
_chemical_formula_sum 'C23 H31 Br'
_chemical_formula_weight 387.39
_space_group_crystal_system monoclinic
_space_group_IT_number 15
_space_group_name_Hall '-C 2yc'
_space_group_name_H-M_alt 'C 1 2/c 1'
_atom_sites_solution_hydrogens geom
_audit_creation_method SHELXL-2014/7
_audit_update_record
;
2016-06-16 deposited with the CCDC.
2016-08-22 downloaded from the CCDC.
;
_cell_angle_alpha 90
_cell_angle_beta 94.802(5)
_cell_angle_gamma 90
_cell_formula_units_Z 8
_cell_length_a 22.7174(12)
_cell_length_b 6.5055(3)
_cell_length_c 25.6670(15)
_cell_measurement_reflns_used 1564
_cell_measurement_temperature 173(2)
_cell_measurement_theta_max 26.5210
_cell_measurement_theta_min 3.2920
_cell_volume 3780.0(3)
_computing_cell_refinement 'CrysAlisPro, Agilent Technologies'
_computing_data_collection 'CrysAlisPro, Agilent Technologies'
_computing_data_reduction 'CrysAlisPro, Agilent Technologies'
_computing_molecular_graphics 'Bruker SHELXTL'
_computing_publication_material 'CIFTAB-2014 (Sheldrick, 2014)'
_computing_structure_refinement 'SHELXL-2014/7 (Sheldrick, 2014)'
_computing_structure_solution 'SHELXS-2014 (Sheldrick, 2014)'
_diffrn_ambient_temperature 173(2)
_diffrn_detector_area_resol_mean 16.0382
_diffrn_measured_fraction_theta_full 0.988
_diffrn_measured_fraction_theta_max 0.803
_diffrn_measurement_device_type 'Agilent Xcalibur 3 E'
_diffrn_measurement_method 'omega scans'
_diffrn_radiation_type MoK\a
_diffrn_radiation_wavelength 0.71073
_diffrn_reflns_av_R_equivalents 0.0196
_diffrn_reflns_av_unetI/netI 0.0464
_diffrn_reflns_Laue_measured_fraction_full 0.988
_diffrn_reflns_Laue_measured_fraction_max 0.803
_diffrn_reflns_limit_h_max 24
_diffrn_reflns_limit_h_min -29
_diffrn_reflns_limit_k_max 8
_diffrn_reflns_limit_k_min -5
_diffrn_reflns_limit_l_max 30
_diffrn_reflns_limit_l_min -34
_diffrn_reflns_number 6317
_diffrn_reflns_point_group_measured_fraction_full 0.988
_diffrn_reflns_point_group_measured_fraction_max 0.803
_diffrn_reflns_theta_full 25.242
_diffrn_reflns_theta_max 28.190
_diffrn_reflns_theta_min 2.501
_diffrn_source 'Enhance (Mo) X-ray Source'
_exptl_absorpt_coefficient_mu 2.176
_exptl_absorpt_correction_T_max 0.865
_exptl_absorpt_correction_T_min 0.518
_exptl_absorpt_correction_type analytical
_exptl_absorpt_process_details
; 
CrysAlisPro, Agilent Technologies, 
Version 1.171.37.35 (release 13-08-2014 CrysAlis171 .NET) 
(compiled Aug 13 2014,18:06:01) 
Analytical numeric absorption correction using a multifaceted crystal 
model based on expressions derived by R.C. Clark & J.S. Reid. 
(Clark, R. C. & Reid, J. S. (1995). Acta Cryst. A51, 887-897) 
Empirical absorption correction using spherical harmonics, 
implemented in SCALE3 ABSPACK scaling algorithm. 
;
_exptl_crystal_colour Colourless
_exptl_crystal_density_diffrn 1.361
_exptl_crystal_description 'platy needles'
_exptl_crystal_F_000 1632
_exptl_crystal_size_max 0.59
_exptl_crystal_size_mid 0.17
_exptl_crystal_size_min 0.10
_refine_diff_density_max 0.602
_refine_diff_density_min -0.389
_refine_diff_density_rms 0.060
_refine_ls_extinction_method none
_refine_ls_goodness_of_fit_ref 1.098
_refine_ls_hydrogen_treatment constr
_refine_ls_matrix_type full
_refine_ls_number_parameters 319
_refine_ls_number_reflns 3741
_refine_ls_number_restraints 220
_refine_ls_restrained_S_all 1.073
_refine_ls_R_factor_all 0.0707
_refine_ls_R_factor_gt 0.0484
_refine_ls_shift/su_max 0.001
_refine_ls_shift/su_mean 0.000
_refine_ls_structure_factor_coef Fsqd
_refine_ls_weighting_details 'w=1/[\s^2^(Fo^2^)+(0.0320P)^2^+8.5072P] where P=(Fo^2^+2Fc^2^)/3'
_refine_ls_weighting_scheme calc
_refine_ls_wR_factor_gt 0.0976
_refine_ls_wR_factor_ref 0.1055
_reflns_Friedel_coverage 0.000
_reflns_number_gt 2927
_reflns_number_total 3741
_reflns_threshold_expression 'I > 2\s(I)'
_cod_data_source_file c6cc06395k2.cif
_cod_data_source_block 9
_cod_original_sg_symbol_H-M 'C 2/c'
_cod_database_code 7125045
_shelx_shelxl_version_number 2014/7
_shelx_space_group_comment
; 
The symmetry employed for this shelxl refinement is uniquely defined 
by the following loop, which should always be used as a source of 
symmetry information in preference to the above space-group names. 
They are only intended as comments. 
;

loop_
_space_group_symop_operation_xyz
'x, y, z'
'-x, y, -z+1/2'
'x+1/2, y+1/2, z'
'-x+1/2, y+1/2, -z+1/2'
'-x, -y, -z'
'x, -y, z-1/2'
'-x+1/2, -y+1/2, -z'
'x+1/2, -y+1/2, z-1/2'

loop_
_atom_site_label
_atom_site_type_symbol
_atom_site_fract_x
_atom_site_fract_y
_atom_site_fract_z
_atom_site_U_iso_or_equiv
_atom_site_adp_type
_atom_site_occupancy
_atom_site_site_symmetry_order
_atom_site_calc_flag
_atom_site_refinement_flags_posn
_atom_site_refinement_flags_adp
_atom_site_refinement_flags_occupancy
_atom_site_disorder_assembly
_atom_site_disorder_group
Br1 Br 0.16339(2) 0.67730(6) 0.06561(2) 0.04109(16) Uani 0.8539(13) 1 d D U P A 1
C1 C 0.1930(2) 0.4390(6) 0.10554(18) 0.0242(10) Uani 0.8539(13) 1 d D U P A 1
C2 C 0.23519(15) 0.3384(6) 0.08603(12) 0.0246(8) Uani 0.8539(13) 1 d D U P A 1
C3 C 0.27822(15) 0.2389(6) 0.06652(13) 0.0245(8) Uani 0.8539(13) 1 d D U P A 1
H3A H 0.2679 0.1244 0.0447 0.029 Uiso 0.8539(13) 1 calc R U P A 1
C4 C 0.1637(2) 0.3935(6) 0.15460(19) 0.0193(10) Uani 0.8539(13) 1 d D U P A 1
C5 C 0.19301(14) 0.2012(5) 0.18124(13) 0.0224(7) Uani 0.8539(13) 1 d D U P A 1
H5A H 0.1883 0.0822 0.1572 0.027 Uiso 0.8539(13) 1 calc R U P A 1
H5B H 0.2358 0.2263 0.1894 0.027 Uiso 0.8539(13) 1 calc R U P A 1
C6 C 0.17163(15) 0.5746(5) 0.19302(13) 0.0235(8) Uani 0.8539(13) 1 d D U P A 1
H6A H 0.2143 0.6018 0.2014 0.028 Uiso 0.8539(13) 1 calc R U P A 1
H6B H 0.1534 0.6997 0.1766 0.028 Uiso 0.8539(13) 1 calc R U P A 1
C7 C 0.09745(14) 0.3495(6) 0.14249(13) 0.0242(8) Uani 0.8539(13) 1 d D U P A 1
H7A H 0.0779 0.4705 0.1252 0.029 Uiso 0.8539(13) 1 calc R U P A 1
H7B H 0.0922 0.2311 0.1183 0.029 Uiso 0.8539(13) 1 calc R U P A 1
C8 C 0.1641(2) 0.1533(8) 0.2318(2) 0.0259(12) Uani 0.8539(13) 1 d D U P A 1
H8A H 0.1833 0.0293 0.2489 0.031 Uiso 0.8539(13) 1 calc R U P A 1
C9 C 0.1427(2) 0.5261(8) 0.2435(2) 0.0267(12) Uani 0.8539(13) 1 d D U P A 1
H9A H 0.1478 0.6457 0.2679 0.032 Uiso 0.8539(13) 1 calc R U P A 1
C10 C 0.0688(2) 0.3015(7) 0.1932(2) 0.0290(11) Uani 0.8539(13) 1 d D U P A 1
H10A H 0.0257 0.2744 0.1849 0.035 Uiso 0.8539(13) 1 calc R U P A 1
C11 C 0.17141(16) 0.3361(6) 0.26939(14) 0.0277(8) Uani 0.8539(13) 1 d D U P A 1
H11A H 0.1527 0.3045 0.3019 0.033 Uiso 0.8539(13) 1 calc R U P A 1
H11B H 0.2139 0.3624 0.2787 0.033 Uiso 0.8539(13) 1 calc R U P A 1
C12 C 0.07663(16) 0.4841(6) 0.23062(16) 0.0277(9) Uani 0.8539(13) 1 d D U P A 1
H12A H 0.0578 0.4535 0.2632 0.033 Uiso 0.8539(13) 1 calc R U P A 1
H12B H 0.0573 0.6073 0.2143 0.033 Uiso 0.8539(13) 1 calc R U P A 1
C13 C 0.09815(16) 0.1107(6) 0.21897(17) 0.0289(9) Uani 0.8539(13) 1 d D U P A 1
H13A H 0.0794 0.0771 0.2514 0.035 Uiso 0.8539(13) 1 calc R U P A 1
H13B H 0.0929 -0.0083 0.1950 0.035 Uiso 0.8539(13) 1 calc R U P A 1
C14 C 0.3427(2) 0.2905(10) 0.0757(2) 0.0231(13) Uani 0.8539(13) 1 d D U P A 1
C15 C 0.35502(15) 0.4718(6) 0.11298(13) 0.0267(8) Uani 0.8539(13) 1 d D U P A 1
H15A H 0.3333 0.5944 0.0989 0.032 Uiso 0.8539(13) 1 calc R U P A 1
H15B H 0.3407 0.4386 0.1474 0.032 Uiso 0.8539(13) 1 calc R U P A 1
C16 C 0.37675(16) 0.1017(6) 0.09890(15) 0.0297(8) Uani 0.8539(13) 1 d D U P A 1
H16A H 0.3625 0.0666 0.1332 0.036 Uiso 0.8539(13) 1 calc R U P A 1
H16B H 0.3694 -0.0178 0.0753 0.036 Uiso 0.8539(13) 1 calc R U P A 1
C17 C 0.3669(2) 0.3429(8) 0.02310(18) 0.0287(11) Uani 0.8539(13) 1 d D U P A 1
H17A H 0.3595 0.2264 -0.0014 0.034 Uiso 0.8539(13) 1 calc R U P A 1
H17B H 0.3461 0.4650 0.0077 0.034 Uiso 0.8539(13) 1 calc R U P A 1
C18 C 0.42097(19) 0.5196(8) 0.11988(18) 0.0307(11) Uani 0.8539(13) 1 d D U P A 1
H18A H 0.4282 0.6387 0.1442 0.037 Uiso 0.8539(13) 1 calc R U P A 1
C19 C 0.44308(19) 0.1469(7) 0.1057(2) 0.0395(11) Uani 0.8539(13) 1 d D U P A 1
H19A H 0.4645 0.0234 0.1208 0.047 Uiso 0.8539(13) 1 calc R U P A 1
C20 C 0.43298(17) 0.3864(6) 0.03031(14) 0.0341(9) Uani 0.8539(13) 1 d D U P A 1
H20A H 0.4476 0.4206 -0.0043 0.041 Uiso 0.8539(13) 1 calc R U P A 1
C21 C 0.45362(17) 0.3277(7) 0.14303(15) 0.0410(10) Uani 0.8539(13) 1 d D U P A 1
H21A H 0.4965 0.3564 0.1486 0.049 Uiso 0.8539(13) 1 calc R U P A 1
H21B H 0.4390 0.2935 0.1773 0.049 Uiso 0.8539(13) 1 calc R U P A 1
C22 C 0.46580(17) 0.1987(7) 0.05307(18) 0.0408(11) Uani 0.8539(13) 1 d D U P A 1
H22A H 0.5087 0.2275 0.0576 0.049 Uiso 0.8539(13) 1 calc R U P A 1
H22B H 0.4593 0.0807 0.0289 0.049 Uiso 0.8539(13) 1 calc R U P A 1
C23 C 0.44402(18) 0.5691(7) 0.06742(16) 0.0335(10) Uani 0.8539(13) 1 d D U P A 1
H23A H 0.4869 0.5987 0.0723 0.040 Uiso 0.8539(13) 1 calc R U P A 1
H23B H 0.4237 0.6925 0.0522 0.040 Uiso 0.8539(13) 1 calc R U P A 1
Br1' Br 0.21778(13) 0.6986(4) 0.08418(11) 0.0488(10) Uani 0.1461(13) 1 d D U P A 2
C1' C 0.1834(13) 0.428(3) 0.0928(7) 0.024(8) Uiso 0.1461(13) 1 d D U P A 2
C2' C 0.1809(9) 0.312(3) 0.0515(6) 0.032(5) Uiso 0.1461(13) 1 d D U P A 2
C3' C 0.1759(8) 0.189(3) 0.0105(6) 0.033(5) Uiso 0.1461(13) 1 d D U P A 2
H3'A H 0.2057 0.0881 0.0079 0.040 Uiso 0.1461(13) 1 calc R U P A 2
C4' C 0.1574(10) 0.384(3) 0.1438(7) 0.023(8) Uiso 0.1461(13) 1 d D U P A 2
C5' C 0.1303(8) 0.164(3) 0.1414(6) 0.029(4) Uiso 0.1461(13) 1 d D U P A 2
H5'A H 0.1611 0.0626 0.1344 0.035 Uiso 0.1461(13) 1 calc R U P A 2
H5'B H 0.0985 0.1566 0.1126 0.035 Uiso 0.1461(13) 1 calc R U P A 2
C6' C 0.1090(8) 0.536(3) 0.1552(7) 0.036(5) Uiso 0.1461(13) 1 d D U P A 2
H6'A H 0.0767 0.5301 0.1269 0.043 Uiso 0.1461(13) 1 calc R U P A 2
H6'B H 0.1253 0.6775 0.1562 0.043 Uiso 0.1461(13) 1 calc R U P A 2
C7' C 0.2076(8) 0.388(3) 0.1882(7) 0.039(5) Uiso 0.1461(13) 1 d D U P A 2
H7'A H 0.2262 0.5261 0.1900 0.046 Uiso 0.1461(13) 1 calc R U P A 2
H7'B H 0.2382 0.2863 0.1810 0.046 Uiso 0.1461(13) 1 calc R U P A 2
C8' C 0.1046(9) 0.114(3) 0.1948(7) 0.032(6) Uiso 0.1461(13) 1 d D U P A 2
H8'A H 0.0866 -0.0264 0.1933 0.038 Uiso 0.1461(13) 1 calc R U P A 2
C9' C 0.0837(10) 0.487(3) 0.2087(8) 0.035(7) Uiso 0.1461(13) 1 d D U P A 2
H9'A H 0.0525 0.5884 0.2163 0.042 Uiso 0.1461(13) 1 calc R U P A 2
C10' C 0.1824(9) 0.338(3) 0.2412(8) 0.042(6) Uiso 0.1461(13) 1 d D U P A 2
H10B H 0.2147 0.3431 0.2702 0.050 Uiso 0.1461(13) 1 calc R U P A 2
C11' C 0.0579(10) 0.273(3) 0.2031(11) 0.024(7) Uiso 0.1461(13) 1 d D U P A 2
H11C H 0.0384 0.2379 0.2350 0.029 Uiso 0.1461(13) 1 calc R U P A 2
H11D H 0.0276 0.2701 0.1731 0.029 Uiso 0.1461(13) 1 calc R U P A 2
C12' C 0.1354(11) 0.496(5) 0.2506(11) 0.035(9) Uiso 0.1461(13) 1 d D U P A 2
H12C H 0.1531 0.6349 0.2509 0.042 Uiso 0.1461(13) 1 calc R U P A 2
H12D H 0.1207 0.4714 0.2853 0.042 Uiso 0.1461(13) 1 calc R U P A 2
C13' C 0.1559(13) 0.120(4) 0.2368(12) 0.030(9) Uiso 0.1461(13) 1 d D U P A 2
H13C H 0.1868 0.0215 0.2279 0.036 Uiso 0.1461(13) 1 calc R U P A 2
H13D H 0.1420 0.0790 0.2708 0.036 Uiso 0.1461(13) 1 calc R U P A 2
C14' C 0.1271(10) 0.197(4) -0.0324(9) 0.035(9) Uiso 0.1461(13) 1 d D U P A 2
C15' C 0.0843(8) 0.377(3) -0.0264(7) 0.037(5) Uiso 0.1461(13) 1 d D U P A 2
H15C H 0.0654 0.3621 0.0068 0.044 Uiso 0.1461(13) 1 calc R U P A 2
H15D H 0.1065 0.5084 -0.0249 0.044 Uiso 0.1461(13) 1 calc R U P A 2
C16' C 0.0903(9) -0.002(3) -0.0355(8) 0.035(5) Uiso 0.1461(13) 1 d D U P A 2
H16C H 0.1168 -0.1202 -0.0397 0.042 Uiso 0.1461(13) 1 calc R U P A 2
H16D H 0.0717 -0.0203 -0.0023 0.042 Uiso 0.1461(13) 1 calc R U P A 2
C17' C 0.1534(11) 0.229(6) -0.0846(9) 0.018(8) Uiso 0.1461(13) 1 d D U P A 2
H17C H 0.1748 0.3615 -0.0838 0.022 Uiso 0.1461(13) 1 calc R U P A 2
H17D H 0.1822 0.1181 -0.0895 0.022 Uiso 0.1461(13) 1 calc R U P A 2
C18' C 0.0374(9) 0.382(3) -0.0718(8) 0.033(6) Uiso 0.1461(13) 1 d D U P A 2
H18B H 0.0104 0.5005 -0.0672 0.040 Uiso 0.1461(13) 1 calc R U P A 2
C19' C 0.0423(9) 0.001(3) -0.0806(8) 0.037(7) Uiso 0.1461(13) 1 d D U P A 2
H19B H 0.0197 -0.1313 -0.0818 0.044 Uiso 0.1461(13) 1 calc R U P A 2
C20' C 0.1066(9) 0.229(3) -0.1304(8) 0.046(6) Uiso 0.1461(13) 1 d D U P A 2
H20B H 0.1253 0.2446 -0.1641 0.055 Uiso 0.1461(13) 1 calc R U P A 2
C21' C 0.0009(8) 0.182(3) -0.0740(8) 0.040(5) Uiso 0.1461(13) 1 d D U P A 2
H21C H -0.0190 0.1659 -0.0414 0.048 Uiso 0.1461(13) 1 calc R U P A 2
H21D H -0.0298 0.1873 -0.1037 0.048 Uiso 0.1461(13) 1 calc R U P A 2
C22' C 0.0708(12) 0.032(4) -0.1308(9) 0.025(7) Uiso 0.1461(13) 1 d D U P A 2
H22C H 0.0398 0.0358 -0.1603 0.030 Uiso 0.1461(13) 1 calc R U P A 2
H22D H 0.0970 -0.0864 -0.1365 0.030 Uiso 0.1461(13) 1 calc R U P A 2
C23' C 0.0646(12) 0.406(4) -0.1229(9) 0.044(8) Uiso 0.1461(13) 1 d D U P A 2
H23C H 0.0864 0.5381 -0.1231 0.052 Uiso 0.1461(13) 1 calc R U P A 2
H23D H 0.0331 0.4089 -0.1521 0.052 Uiso 0.1461(13) 1 calc R U P A 2

loop_
_atom_site_aniso_label
_atom_site_aniso_U_11
_atom_site_aniso_U_22
_atom_site_aniso_U_33
_atom_site_aniso_U_23
_atom_site_aniso_U_13
_atom_site_aniso_U_12
Br1 0.0477(3) 0.0371(2) 0.0389(2) 0.0150(2) 0.00661(18) 0.0109(2)
C1 0.020(2) 0.025(2) 0.027(2) 0.0040(18) 0.001(2) 0.0015(16)
C2 0.0241(18) 0.0281(19) 0.0214(16) 0.0035(16) 0.0004(14) -0.0026(17)
C3 0.0241(19) 0.0266(18) 0.0234(17) -0.0002(15) 0.0050(14) -0.0004(16)
C4 0.0134(19) 0.0155(19) 0.029(2) 0.0014(16) -0.0001(18) 0.0027(14)
C5 0.0181(17) 0.0188(18) 0.0306(18) 0.0005(15) 0.0032(14) 0.0008(15)
C6 0.0199(18) 0.0196(18) 0.0309(18) -0.0017(16) 0.0019(14) -0.0011(15)
C7 0.0157(17) 0.0269(19) 0.0290(17) 0.0000(16) -0.0033(13) 0.0015(15)
C8 0.024(2) 0.022(2) 0.032(2) 0.0094(19) 0.0039(18) 0.0029(19)
C9 0.031(2) 0.021(2) 0.028(2) -0.0070(19) 0.0056(18) -0.0031(19)
C10 0.0119(19) 0.031(2) 0.044(3) 0.002(2) 0.0033(18) -0.0028(18)
C11 0.0247(19) 0.032(2) 0.0266(18) -0.0009(18) 0.0034(15) 0.0005(18)
C12 0.024(2) 0.026(2) 0.034(2) 0.0040(18) 0.0112(18) 0.0065(16)
C13 0.027(2) 0.0224(19) 0.038(2) -0.0017(18) 0.0092(18) -0.0041(16)
C14 0.020(2) 0.028(3) 0.022(2) 0.004(2) 0.0045(16) 0.0025(18)
C15 0.0250(19) 0.0291(19) 0.0267(18) -0.0042(16) 0.0071(14) 0.0000(16)
C16 0.028(2) 0.0250(19) 0.036(2) 0.0050(17) 0.0028(16) 0.0008(17)
C17 0.033(2) 0.034(2) 0.0208(19) -0.001(2) 0.0077(16) -0.002(2)
C18 0.029(2) 0.029(2) 0.035(2) -0.007(2) 0.0036(19) 0.000(2)
C19 0.026(2) 0.034(3) 0.058(3) 0.013(2) -0.003(2) 0.008(2)
C20 0.031(2) 0.042(2) 0.032(2) -0.0004(18) 0.0162(16) -0.0041(19)
C21 0.029(2) 0.057(3) 0.036(2) 0.005(2) -0.0058(17) -0.004(2)
C22 0.022(2) 0.042(3) 0.060(3) -0.015(3) 0.0151(19) 0.000(2)
C23 0.025(2) 0.034(2) 0.042(2) 0.003(2) 0.0068(18) -0.0076(19)
Br1' 0.060(2) 0.0289(15) 0.0596(17) 0.0046(12) 0.0157(14) -0.0055(13)

loop_
_atom_type_symbol
_atom_type_description
_atom_type_scat_dispersion_real
_atom_type_scat_dispersion_imag
_atom_type_scat_source
C C 0.0033 0.0016 'International Tables Vol C Tables 4.2.6.8 and 6.1.1.4'
H H 0.0000 0.0000 'International Tables Vol C Tables 4.2.6.8 and 6.1.1.4'
Br Br -0.2901 2.4595 'International Tables Vol C Tables 4.2.6.8 and 6.1.1.4'

loop_
_geom_angle_atom_site_label_1
_geom_angle_atom_site_label_2
_geom_angle_atom_site_label_3
_geom_angle
C2 C1 C4 128.2(4)
C2 C1 Br1 115.7(3)
C4 C1 Br1 116.1(3)
C1 C2 C3 179.2(4)
C2 C3 C14 125.5(4)
C1 C4 C6 110.5(3)
C1 C4 C7 111.2(4)
C6 C4 C7 109.4(3)
C1 C4 C5 109.0(3)
C6 C4 C5 108.3(4)
C7 C4 C5 108.4(3)
C8 C5 C4 109.8(3)
C9 C6 C4 110.4(3)
C10 C7 C4 110.1(3)
C11 C8 C13 109.2(4)
C11 C8 C5 110.1(4)
C13 C8 C5 109.5(4)
C11 C9 C6 109.7(4)
C11 C9 C12 108.9(4)
C6 C9 C12 109.6(4)
C12 C10 C13 109.5(4)
C12 C10 C7 109.9(4)
C13 C10 C7 109.3(3)
C9 C11 C8 109.6(3)
C10 C12 C9 109.5(3)
C8 C13 C10 109.2(3)
C3 C14 C15 113.3(4)
C3 C14 C17 109.2(4)
C15 C14 C17 108.5(4)
C3 C14 C16 109.5(4)
C15 C14 C16 108.2(4)
C17 C14 C16 108.1(4)
C18 C15 C14 110.9(3)
C19 C16 C14 110.3(3)
C20 C17 C14 110.9(4)
C23 C18 C15 110.4(4)
C23 C18 C21 108.8(3)
C15 C18 C21 108.4(4)
C21 C19 C22 109.9(4)
C21 C19 C16 108.8(3)
C22 C19 C16 110.1(4)
C22 C20 C17 110.1(4)
C22 C20 C23 109.5(3)
C17 C20 C23 109.2(3)
C19 C21 C18 109.7(3)
C20 C22 C19 109.0(3)
C18 C23 C20 109.6(3)
C2' C1' C4' 127.2(16)
C2' C1' Br1' 115.1(13)
C4' C1' Br1' 117.3(12)
C1' C2' C3' 177(2)
C2' C3' C14' 125.1(18)
C1' C4' C6' 112.7(17)
C1' C4' C7' 108.6(17)
C6' C4' C7' 110.2(15)
C1' C4' C5' 108.8(14)
C6' C4' C5' 108.3(16)
C7' C4' C5' 108.1(15)
C4' C5' C8' 109.4(13)
C4' C6' C9' 111.0(14)
C4' C7' C10' 109.8(13)
C11' C8' C13' 113(2)
C11' C8' C5' 107.3(16)
C13' C8' C5' 107.2(18)
C11' C9' C12' 111.8(19)
C11' C9' C6' 105.9(16)
C12' C9' C6' 107.0(17)
C12' C10' C13' 111.1(19)
C12' C10' C7' 108.2(17)
C13' C10' C7' 107.4(17)
C8' C11' C9' 111.9(16)
C10' C12' C9' 112.0(18)
C8' C13' C10' 110.4(17)
C3' C14' C17' 109.3(18)
C3' C14' C15' 112.9(16)
C17' C14' C15' 106.4(17)
C3' C14' C16' 112.0(16)
C17' C14' C16' 108.6(18)
C15' C14' C16' 107.4(17)
C18' C15' C14' 110.4(14)
C19' C16' C14' 112.4(14)
C20' C17' C14' 112.4(18)
C23' C18' C15' 111.1(17)
C23' C18' C21' 108.5(16)
C15' C18' C21' 110.7(16)
C22' C19' C16' 108.8(17)
C22' C19' C21' 107.8(16)
C16' C19' C21' 109.4(16)
C22' C20' C17' 110.2(18)
C22' C20' C23' 107.5(17)
C17' C20' C23' 107.9(18)
C19' C21' C18' 108.7(14)
C19' C22' C20' 112.1(16)
C18' C23' C20' 109.7(16)

loop_
_geom_bond_atom_site_label_1
_geom_bond_atom_site_label_2
_geom_bond_distance
Br1 C1 1.947(4)
C1 C2 1.295(5)
C1 C4 1.502(5)
C2 C3 1.306(5)
C3 C14 1.502(6)
C4 C6 1.537(6)
C4 C7 1.539(6)
C4 C5 1.549(5)
C5 C8 1.536(6)
C6 C9 1.533(6)
C7 C10 1.535(6)
C8 C11 1.531(6)
C8 C13 1.532(5)
C9 C11 1.524(6)
C9 C12 1.534(5)
C10 C12 1.529(6)
C10 C13 1.533(6)
C14 C15 1.530(7)
C14 C17 1.538(6)
C14 C16 1.545(7)
C15 C18 1.526(5)
C16 C19 1.531(6)
C17 C20 1.523(6)
C18 C23 1.519(6)
C18 C21 1.545(6)
C19 C21 1.522(6)
C19 C22 1.525(7)
C20 C22 1.522(6)
C20 C23 1.530(5)
Br1' C1' 1.947(16)
C1' C2' 1.300(16)
C1' C4' 1.506(16)
C2' C3' 1.317(16)
C3' C14' 1.495(17)
C4' C6' 1.527(18)
C4' C7' 1.545(19)
C4' C5' 1.555(17)
C5' C8' 1.569(17)
C6' C9' 1.565(17)
C7' C10' 1.555(18)
C8' C11' 1.510(19)
C8' C13' 1.520(17)
C9' C11' 1.511(19)
C9' C12' 1.526(17)
C10' C12' 1.515(19)
C10' C13' 1.540(19)
C14' C17' 1.524(17)
C14' C15' 1.538(19)
C14' C16' 1.540(19)
C15' C18' 1.514(17)
C16' C19' 1.522(17)
C17' C20' 1.518(18)
C18' C23' 1.504(18)
C18' C21' 1.540(18)
C19' C22' 1.502(19)
C19' C21' 1.528(18)
C20' C22' 1.517(18)
C20' C23' 1.521(18)
